data_4316834
loop_
_publ_author_name
'Jeffrey S. Ovens'
'Andrew R. Geisheimer'
'Alexei A. Bokov'
'Zuo-Guang Ye'
'Daniel B. Leznoff'

_publ_contact_author_address
; 
Leznoff, Daniel B.
Department of Chemistry
Simon Fraser University
Burnaby, British Columbia
Canada         V5A 1S6
;
_publ_contact_author_email dleznoff@sfu.ca
_publ_contact_author_fax +1-778-782-3765
_publ_contact_author_name 'Daniel B. Leznoff'
_publ_contact_author_phone +1-778-782-4887
_publ_section_title
;
 The Use of Polarizable [AuX2(CN)2]- (X = Br, I) Building Blocks Toward
 the Formation of Birefringent Coordination Polymers
;
_journal_name_full 'Inorganic Chemistry'
_journal_page_first 9609
_journal_page_last 9616
_journal_paper_doi 10.1021/ic101357y
_journal_volume 49
_journal_year 2010
_chemical_formula_moiety 'C34 H22 Au2 Br4 N10 Ni1'
_chemical_formula_sum 'C34 H22 Au2 Br4 N10 Ni'
_chemical_formula_weight 1342.88
_chemical_name_systematic ?
_space_group_IT_number 2
_symmetry_cell_setting triclinic
_symmetry_space_group_name_Hall '-P 1'
_symmetry_space_group_name_H-M 'P -1'
_atom_sites_solution_hydrogens geom
_atom_sites_solution_primary direct
_cell_angle_alpha 118.012(2)
_cell_angle_beta 97.324(3)
_cell_angle_gamma 92.434(2)
_cell_formula_units_Z 2
_cell_length_a 12.556(4)
_cell_length_b 13.072(2)
_cell_length_c 13.472(2)
_cell_measurement_reflns_used 9909
_cell_measurement_temperature 296(2)
_cell_measurement_theta_max 28.331
_cell_measurement_theta_min 1.737
_cell_volume 1922.9(7)
_computing_cell_refinement 'Bruker SAINT'
_computing_data_collection 'Bruker APEX2'
_computing_data_reduction 'Bruker SAINT'
_computing_structure_solution
; 
SIR92 (Altomare et al, 1994)
CRYSTALS (Watkin, 1988) 
;
_diffrn_ambient_temperature 293
_diffrn_measured_fraction_theta_full 0.996
_diffrn_measured_fraction_theta_max 0.917
_diffrn_measurement_device_type 'Bruker APEX-II CCD'
_diffrn_measurement_method '\w scans'
_diffrn_radiation_monochromator graphite
_diffrn_radiation_type MoK\a
_diffrn_radiation_wavelength 0.71073
_diffrn_reflns_av_R_equivalents 0.035
_diffrn_reflns_limit_h_max 16
_diffrn_reflns_limit_h_min -15
_diffrn_reflns_limit_k_max 17
_diffrn_reflns_limit_k_min -17
_diffrn_reflns_limit_l_max 17
_diffrn_reflns_limit_l_min -17
_diffrn_reflns_number 22191
_diffrn_reflns_theta_full 25.781
_diffrn_reflns_theta_max 28.331
_diffrn_reflns_theta_min 1.737
_exptl_absorpt_coefficient_mu 12.291
_exptl_absorpt_correction_T_max 0.7457
_exptl_absorpt_correction_T_min 0.4379
_exptl_absorpt_correction_type multi-scan
_exptl_crystal_colour orange
_exptl_crystal_density_diffrn 2.319
_exptl_crystal_description block
_exptl_crystal_F_000 1244
_exptl_crystal_size_max 0.35
_exptl_crystal_size_mid 0.31
_exptl_crystal_size_min 0.27
_refine_diff_density_max 1.83
_refine_diff_density_min -1.93
_refine_ls_extinction_coef 3.3(17)
_refine_ls_extinction_method 'Larson (1970), Equation 22'
_refine_ls_goodness_of_fit_ref 1.0283
_refine_ls_hydrogen_treatment none
_refine_ls_matrix_type full
_refine_ls_number_parameters 445
_refine_ls_number_reflns 5723
_refine_ls_number_restraints 8
_refine_ls_R_factor_all 0.0622
_refine_ls_R_factor_gt 0.0370
_refine_ls_shift/su_max 0.0016105
_refine_ls_structure_factor_coef F
_refine_ls_weighting_details
;
 Method= Modified Sheldrick 
 w=1/[\s^2^(F) + ( 0.00P)^2^ + 0.10P] 
 ,where P=(max(Fo,0) + 2Fc)/3 
;
_refine_ls_weighting_scheme calc
_refine_ls_wR_factor_all 0.0726
_refine_ls_wR_factor_gt 0.0487
_refine_ls_wR_factor_ref 0.0482
_reflns_limit_h_max 15
_reflns_limit_h_min -16
_reflns_limit_k_max 15
_reflns_limit_k_min -17
_reflns_limit_l_max 17
_reflns_limit_l_min 0
_reflns_number_gt 5903
_reflns_number_total 8793
_reflns_threshold_expression I>2.0\s(I)
_oxford_diffrn_Wilson_B_factor 3.61
_oxford_diffrn_Wilson_scale 675.58
_oxford_refine_ls_r_factor_ref 0.0359
_oxford_refine_ls_scale 0.05939(9)
_oxford_reflns_number_all 8793
_oxford_reflns_threshold_expression_ref I>2.5\s(I)
_cod_data_source_file ic101357y_si_001_6.cif
_cod_data_source_block NiTerpy
_cod_depositor_comments
;
The following automatic conversions were performed:

'_symmetry_cell_setting' value 'Triclinic' changed to 'triclinic'
according to the built-in table from CIF Core dictionary named
'cif_core.dic' version 2.4.1 from
2010-06-29.

'_exptl_absorpt_correction_type' value 'Multi-scan'
changed to 'multi-scan' according to the built-in table from CIF Core
dictionary named 'cif_core.dic' version 2.4.1 from 2010-06-29.

Automatic conversion script
Id: cif_fix_values 1646 2011-03-28 12:23:43Z adriana 
;
_cod_original_cell_volume 1922.9(8)
_cod_original_formula_sum 'C34 H22 Au2 Br4 N10 Ni1'
_cod_database_code 4316834

loop_
_symmetry_equiv_pos_as_xyz
x,y,z
-x,-y,-z

loop_
_atom_site_label
_atom_site_type_symbol
_atom_site_fract_x
_atom_site_fract_y
_atom_site_fract_z
_atom_site_U_iso_or_equiv
_atom_site_occupancy
_atom_site_adp_type
_atom_site_refinement_flags_posn
_atom_site_refinement_flags_adp
_atom_site_refinement_flags_occupancy
_atom_site_disorder_assembly
_atom_site_disorder_group
_oxford_atom_site_special_shape
_atom_site_attached_hydrogens
Au1 Au 0.5000 0.5000 0.5000 0.0437 1.0000 Uani DS . . . . . .
Au2 Au 0.5000 0.0000 0.5000 0.0477 1.0000 Uani DS . . . . . .
Au3 Au -0.09519(3) -0.16380(3) 0.34085(3) 0.0509 1.0000 Uani D . . . . . .
Br1 Br 0.32074(9) 0.41353(11) 0.48355(10) 0.0691 1.0000 Uani . . . . . . .
Br2 Br 0.44086(11) 0.16911(10) 0.48955(9) 0.0723 1.0000 Uani . . . . . . .
Br3 Br -0.01712(13) -0.34190(11) 0.23314(13) 0.0922 1.0000 Uani . . . . . . .
Br4 Br -0.16451(15) 0.01635(14) 0.45326(15) 0.1123 1.0000 Uani . . . . . . .
Ni1 Ni 0.76292(8) 0.27358(8) 0.07282(8) 0.0319 1.0000 Uani . . . . . . .
N1 N 0.4415(8) 0.4482(8) 0.2481(7) 0.0699 1.0000 Uani D . . . . . .
N2 N 0.4484(11) 0.0908(10) 0.7434(7) 0.0968 1.0000 Uani D . . . . . .
N3 N -0.0898(9) -0.0946(10) 0.1626(9) 0.095(3) 1.0000 Uiso D . . . . . .
N4 N -0.1214(9) -0.2412(9) 0.5187(9) 0.088(3) 1.0000 Uiso D . . . . . .
N11 N 0.9288(6) 0.3392(6) 0.1233(6) 0.0420 1.0000 Uani . . . . . . .
N12 N 0.7966(5) 0.2849(6) 0.2267(5) 0.0368 1.0000 Uani . . . . . . .
N13 N 0.6138(5) 0.2093(6) 0.0901(6) 0.0401 1.0000 Uani . . . . . . .
N14 N 0.7089(5) 0.4375(6) 0.1112(5) 0.0364 1.0000 Uani . . . . . . .
N15 N 0.7345(5) 0.2631(5) -0.0806(5) 0.0330 1.0000 Uani . . . . . . .
N16 N 0.8048(5) 0.1058(5) -0.0347(5) 0.0360 1.0000 Uani . . . . . . .
C1 C 0.4628(8) 0.4649(8) 0.3328(6) 0.0529 1.0000 Uani D . . . . . .
C2 C 0.4647(9) 0.0621(9) 0.6619(6) 0.0657 1.0000 Uani D . . . . . .
C3 C -0.0853(10) -0.1150(10) 0.2182(8) 0.070(3) 1.0000 Uiso D . . . . . .
C4 C -0.1116(7) -0.2100(7) 0.4659(6) 0.044(2) 1.0000 Uiso D . . . . . .
C11 C 0.9922(8) 0.3583(8) 0.0603(9) 0.0554 1.0000 Uani . . . . . . .
C12 C 1.1029(9) 0.3936(9) 0.1007(12) 0.0758 1.0000 Uani . . . . . . .
C13 C 1.1452(8) 0.4125(10) 0.2043(13) 0.0788 1.0000 Uani . . . . . . .
C14 C 1.0804(8) 0.3980(8) 0.2710(10) 0.0646 1.0000 Uani . . . . . . .
C15 C 0.9707(7) 0.3589(7) 0.2284(8) 0.0467 1.0000 Uani . . . . . . .
C16 C 0.8948(7) 0.3281(7) 0.2869(7) 0.0444 1.0000 Uani . . . . . . .
C17 C 0.9171(10) 0.3375(9) 0.3971(8) 0.0673 1.0000 Uani . . . . . . .
C18 C 0.8383(12) 0.2981(11) 0.4364(9) 0.0819 1.0000 Uani . . . . . . .
C19 C 0.7387(10) 0.2530(10) 0.3735(8) 0.0670 1.0000 Uani . . . . . . .
C20 C 0.7194(8) 0.2494(7) 0.2668(7) 0.0469 1.0000 Uani . . . . . . .
C21 C 0.6130(7) 0.2053(7) 0.1875(7) 0.0430 1.0000 Uani . . . . . . .
C22 C 0.5222(9) 0.1662(9) 0.2114(9) 0.0620 1.0000 Uani . . . . . . .
C23 C 0.4292(10) 0.1309(11) 0.1345(12) 0.0825 1.0000 Uani . . . . . . .
C24 C 0.4273(9) 0.1349(10) 0.0350(11) 0.0736 1.0000 Uani . . . . . . .
C25 C 0.5221(7) 0.1724(8) 0.0142(8) 0.0521 1.0000 Uani . . . . . . .
C31 C 0.6973(7) 0.5225(8) 0.2120(8) 0.0507 1.0000 Uani . . . . . . .
C32 C 0.6602(9) 0.6267(8) 0.2281(9) 0.0626 1.0000 Uani . . . . . . .
C33 C 0.6312(9) 0.6405(8) 0.1320(10) 0.0631 1.0000 Uani . . . . . . .
C34 C 0.6423(8) 0.5542(8) 0.0293(9) 0.0530 1.0000 Uani . . . . . . .
C35 C 0.6808(6) 0.4536(7) 0.0196(7) 0.0378 1.0000 Uani . . . . . . .
C36 C 0.6955(7) 0.3537(7) -0.0898(7) 0.0390 1.0000 Uani . . . . . . .
C37 C 0.6766(8) 0.3504(9) -0.1957(8) 0.0557 1.0000 Uani . . . . . . .
C38 C 0.7009(9) 0.2541(9) -0.2882(7) 0.0632 1.0000 Uani . . . . . . .
C39 C 0.7400(8) 0.1587(9) -0.2793(7) 0.0547 1.0000 Uani . . . . . . .
C40 C 0.7548(6) 0.1687(7) -0.1707(7) 0.0386 1.0000 Uani . . . . . . .
C41 C 0.7937(7) 0.0780(7) -0.1461(7) 0.0404 1.0000 Uani . . . . . . .
C42 C 0.8169(8) -0.0288(8) -0.2288(8) 0.0526 1.0000 Uani . . . . . . .
C43 C 0.8550(9) -0.1061(9) -0.1970(9) 0.0629 1.0000 Uani . . . . . . .
C44 C 0.8692(8) -0.0794(8) -0.0835(9) 0.0598 1.0000 Uani . . . . . . .
C45 C 0.8419(7) 0.0273(8) -0.0064(8) 0.0455 1.0000 Uani . . . . . . .
H111 H 0.9617 0.3457 -0.0122 0.061(6) 1.0000 Uiso R . . . . . .
H121 H 1.1472 0.4045 0.0551 0.080(6) 1.0000 Uiso R . . . . . .
H131 H 1.2185 0.4371 0.2318 0.085(6) 1.0000 Uiso R . . . . . .
H141 H 1.1087 0.4132 0.3444 0.072(6) 1.0000 Uiso R . . . . . .
H171 H 0.9856 0.3694 0.4407 0.070(6) 1.0000 Uiso R . . . . . .
H181 H 0.8540 0.3019 0.5077 0.088(6) 1.0000 Uiso R . . . . . .
H191 H 0.6844 0.2259 0.4001 0.075(6) 1.0000 Uiso R . . . . . .
H221 H 0.5246 0.1626 0.2789 0.067(6) 1.0000 Uiso R . . . . . .
H231 H 0.3664 0.1039 0.1496 0.087(6) 1.0000 Uiso R . . . . . .
H241 H 0.3645 0.1121 -0.0185 0.078(6) 1.0000 Uiso R . . . . . .
H251 H 0.5231 0.1739 -0.0539 0.056(6) 1.0000 Uiso R . . . . . .
H311 H 0.7163 0.5123 0.2756 0.051(6) 1.0000 Uiso R . . . . . .
H321 H 0.6537 0.6849 0.3002 0.065(6) 1.0000 Uiso R . . . . . .
H331 H 0.6048 0.7087 0.1400 0.069(6) 1.0000 Uiso R . . . . . .
H341 H 0.6240 0.5625 -0.0357 0.054(6) 1.0000 Uiso R . . . . . .
H371 H 0.6486 0.4125 -0.2026 0.056(6) 1.0000 Uiso R . . . . . .
H381 H 0.6900 0.2513 -0.3592 0.063(6) 1.0000 Uiso R . . . . . .
H391 H 0.7554 0.0927 -0.3429 0.058(6) 1.0000 Uiso R . . . . . .
H421 H 0.8076 -0.0458 -0.3050 0.058(6) 1.0000 Uiso R . . . . . .
H431 H 0.8716 -0.1779 -0.2516 0.068(6) 1.0000 Uiso R . . . . . .
H441 H 0.8954 -0.1315 -0.0601 0.062(6) 1.0000 Uiso R . . . . . .
H451 H 0.8511 0.0474 0.0706 0.045(6) 1.0000 Uiso R . . . . . .

loop_
_atom_site_aniso_label
_atom_site_aniso_U_11
_atom_site_aniso_U_22
_atom_site_aniso_U_33
_atom_site_aniso_U_23
_atom_site_aniso_U_13
_atom_site_aniso_U_12
Au1 0.0470(3) 0.0483(3) 0.0436(3) 0.0300(2) -0.0010(2) 0.0088(2)
Au2 0.0635(3) 0.0483(3) 0.0299(2) 0.0169(2) 0.0080(2) 0.0135(2)
Au3 0.0593(2) 0.0492(2) 0.0449(2) 0.02217(17) 0.01406(17) 0.00295(17)
Br1 0.0546(6) 0.0978(9) 0.0672(7) 0.0544(7) -0.0050(5) -0.0059(6)
Br2 0.1124(9) 0.0660(7) 0.0523(6) 0.0341(5) 0.0272(6) 0.0391(7)
Br3 0.1203(11) 0.0626(7) 0.1027(10) 0.0367(7) 0.0550(9) 0.0293(7)
Br4 0.1381(14) 0.0958(11) 0.1032(12) 0.0404(9) 0.0442(10) 0.0355(10)
Ni1 0.0347(5) 0.0349(5) 0.0278(5) 0.0170(4) 0.0030(4) 0.0030(4)
N1 0.082(7) 0.082(7) 0.052(5) 0.041(5) -0.004(5) 0.008(5)
N2 0.167(12) 0.098(8) 0.042(5) 0.038(5) 0.044(6) 0.054(8)
N11 0.040(4) 0.037(4) 0.043(4) 0.014(3) 0.005(3) 0.007(3)
N12 0.044(4) 0.036(4) 0.031(3) 0.018(3) 0.002(3) 0.006(3)
N13 0.036(4) 0.046(4) 0.042(4) 0.023(3) 0.008(3) 0.004(3)
N14 0.038(4) 0.034(4) 0.037(4) 0.016(3) 0.010(3) 0.004(3)
N15 0.037(4) 0.037(4) 0.029(3) 0.018(3) 0.009(3) 0.003(3)
N16 0.038(4) 0.032(3) 0.037(4) 0.016(3) 0.005(3) 0.004(3)
C1 0.053(6) 0.058(6) 0.056(6) 0.036(5) -0.003(5) 0.011(5)
C2 0.091(8) 0.058(6) 0.047(6) 0.026(5) 0.003(6) 0.022(6)
C11 0.053(6) 0.043(5) 0.063(6) 0.019(5) 0.016(5) 0.004(4)
C12 0.057(7) 0.057(7) 0.107(10) 0.034(7) 0.019(7) -0.005(5)
C13 0.029(5) 0.067(7) 0.116(11) 0.029(7) -0.003(6) -0.007(5)
C14 0.048(6) 0.045(6) 0.083(8) 0.021(5) -0.012(6) 0.012(5)
C15 0.047(5) 0.025(4) 0.059(6) 0.017(4) -0.008(4) 0.004(4)
C16 0.059(6) 0.039(5) 0.030(4) 0.016(4) -0.006(4) 0.006(4)
C17 0.084(8) 0.062(6) 0.044(6) 0.026(5) -0.030(5) 0.000(6)
C18 0.132(12) 0.079(8) 0.048(6) 0.044(6) -0.001(7) 0.016(8)
C19 0.093(9) 0.079(8) 0.044(5) 0.043(6) 0.007(6) 0.005(6)
C20 0.070(6) 0.040(5) 0.033(4) 0.019(4) 0.011(4) 0.010(4)
C21 0.056(5) 0.036(4) 0.043(5) 0.023(4) 0.013(4) 0.006(4)
C22 0.071(7) 0.067(7) 0.064(6) 0.042(6) 0.023(6) 0.002(6)
C23 0.071(8) 0.085(9) 0.102(10) 0.051(8) 0.026(7) -0.010(7)
C24 0.046(6) 0.082(8) 0.096(9) 0.049(7) 0.001(6) -0.012(6)
C25 0.051(6) 0.055(6) 0.049(5) 0.026(5) -0.002(4) 0.001(5)
C31 0.051(6) 0.056(6) 0.046(5) 0.023(4) 0.014(4) 0.009(4)
C32 0.075(7) 0.040(5) 0.065(7) 0.014(5) 0.031(6) 0.018(5)
C33 0.081(8) 0.042(5) 0.077(7) 0.032(5) 0.028(6) 0.030(5)
C34 0.052(6) 0.051(6) 0.067(6) 0.037(5) 0.009(5) 0.018(4)
C35 0.038(4) 0.045(5) 0.038(4) 0.026(4) 0.009(3) 0.004(4)
C36 0.041(5) 0.045(5) 0.034(4) 0.021(4) 0.006(3) 0.003(4)
C37 0.067(6) 0.061(6) 0.055(6) 0.045(5) 0.000(5) 0.003(5)
C38 0.096(8) 0.073(7) 0.021(4) 0.024(5) 0.010(5) -0.001(6)
C39 0.073(7) 0.062(6) 0.030(4) 0.021(4) 0.016(4) 0.007(5)
C40 0.036(4) 0.042(5) 0.040(4) 0.021(4) 0.008(3) 0.000(4)
C41 0.040(5) 0.040(5) 0.036(4) 0.015(4) 0.009(4) 0.000(4)
C42 0.063(6) 0.043(5) 0.043(5) 0.012(4) 0.014(4) 0.013(5)
C43 0.068(7) 0.045(6) 0.062(7) 0.014(5) 0.011(5) 0.019(5)
C44 0.063(6) 0.041(5) 0.071(7) 0.025(5) 0.002(5) 0.016(5)
C45 0.044(5) 0.045(5) 0.044(5) 0.020(4) 0.000(4) 0.004(4)

loop_
_atom_type_symbol
_atom_type_scat_dispersion_real
_atom_type_scat_dispersion_imag
_atom_type_scat_Cromer_Mann_a1
_atom_type_scat_Cromer_Mann_b1
_atom_type_scat_Cromer_Mann_a2
_atom_type_scat_Cromer_Mann_b2
_atom_type_scat_Cromer_Mann_a3
_atom_type_scat_Cromer_Mann_b3
_atom_type_scat_Cromer_Mann_a4
_atom_type_scat_Cromer_Mann_b4
_atom_type_scat_Cromer_Mann_c
_atom_type_scat_source
C 0.0033 0.0016 2.3100 20.8439 1.0200 10.2075 1.5886 0.5687 0.8650 51.6512 0.2156 'International Tables Vol C 4.2.6.8 and 6.1.1.4'
H 0.0000 0.0000 0.4930 10.5109 0.3229 26.1257 0.1402 3.1424 0.0408 57.7998 0.0030 'International Tables Vol C 4.2.6.8 and 6.1.1.4'
N 0.0061 0.0033 12.2126 0.0057 3.1322 9.8933 2.0125 28.9975 1.1663 0.5826 -11.5290 'International Tables Vol C 4.2.6.8 and 6.1.1.4'
Ni 0.3393 1.1124 12.8376 3.8785 7.2920 0.2565 4.4438 12.1763 2.3800 66.3421 1.0341 'International Tables Vol C 4.2.6.8 and 6.1.1.4'
Br -0.2901 2.4595 17.1789 2.1723 5.2358 16.5796 5.6377 0.2609 3.9851 41.4328 2.9557 'International Tables Vol C 4.2.6.8 and 6.1.1.4'
Au -2.0133 8.8022 16.8819 0.4611 18.5913 8.6216 25.5582 1.4826 5.8600 36.3956 12.0658 'International Tables Vol C 4.2.6.8 and 6.1.1.4'

loop_
_geom_angle_atom_site_label_1
_geom_angle_site_symmetry_1
_geom_angle_atom_site_label_2
_geom_angle_site_symmetry_2
_geom_angle_atom_site_label_3
_geom_angle_site_symmetry_3
_geom_angle
_geom_angle_publ_flag
Br1 2_666 Au1 . C1 2_666 88.9(3) yes
Br1 2_666 Au1 . Br1 . 179.995 yes
C1 2_666 Au1 . Br1 . 91.1(3) yes
Br1 2_666 Au1 . C1 . 91.1(3) yes
C1 2_666 Au1 . C1 . 179.994 yes
Br1 . Au1 . C1 . 88.9(3) yes
Br2 2_656 Au2 . C2 2_656 91.5(3) yes
Br2 2_656 Au2 . Br2 . 179.995 yes
C2 2_656 Au2 . Br2 . 88.5(3) yes
Br2 2_656 Au2 . C2 . 88.5(3) yes
C2 2_656 Au2 . C2 . 179.994 yes
Br2 . Au2 . C2 . 91.5(3) yes
Br3 . Au3 . Br4 . 177.32(6) yes
Br3 . Au3 . C3 . 91.4(3) yes
Br4 . Au3 . C3 . 89.2(3) yes
Br3 . Au3 . C4 . 90.6(2) yes
Br4 . Au3 . C4 . 88.9(2) yes
C3 . Au3 . C4 . 177.5(4) yes
Au1 . Br1 . Br2 . 88.31(4) yes
Au2 . Br2 . Br1 . 172.74(5) yes
N11 . Ni1 . N12 . 77.4(3) yes
N11 . Ni1 . N13 . 155.3(3) yes
N12 . Ni1 . N13 . 77.9(3) yes
N11 . Ni1 . N14 . 94.6(3) yes
N12 . Ni1 . N14 . 102.3(3) yes
N13 . Ni1 . N14 . 92.0(3) yes
N11 . Ni1 . N15 . 100.7(3) yes
N12 . Ni1 . N15 . 178.1(3) yes
N13 . Ni1 . N15 . 103.9(3) yes
N14 . Ni1 . N15 . 78.2(3) yes
N11 . Ni1 . N16 . 89.7(3) yes
N12 . Ni1 . N16 . 102.2(3) yes
N13 . Ni1 . N16 . 94.2(3) yes
N14 . Ni1 . N16 . 155.4(3) yes
N15 . Ni1 . N16 . 77.3(3) yes
Ni1 . N11 . C11 . 126.2(6) yes
Ni1 . N11 . C15 . 114.1(6) yes
C11 . N11 . C15 . 119.6(8) yes
Ni1 . N12 . C16 . 119.3(6) yes
Ni1 . N12 . C20 . 119.2(6) yes
C16 . N12 . C20 . 121.5(7) yes
Ni1 . N13 . C21 . 115.3(6) yes
Ni1 . N13 . C25 . 126.6(6) yes
C21 . N13 . C25 . 118.1(7) yes
Ni1 . N14 . C31 . 127.9(6) yes
Ni1 . N14 . C35 . 114.7(5) yes
C31 . N14 . C35 . 117.4(7) yes
Ni1 . N15 . C36 . 118.7(5) yes
Ni1 . N15 . C40 . 119.7(5) yes
C36 . N15 . C40 . 121.6(7) yes
Ni1 . N16 . C41 . 114.2(5) yes
Ni1 . N16 . C45 . 128.6(6) yes
C41 . N16 . C45 . 117.2(7) yes
Au1 . C1 . N1 . 178.1(10) yes
Au2 . C2 . N2 . 177.9(11) yes
Au3 . C3 . N3 . 173.1(15) yes
Au3 . C4 . N4 . 173.6(10) yes
N11 . C11 . C12 . 120.5(10) yes
N11 . C11 . H111 . 118.8 no
C12 . C11 . H111 . 120.7 no
C11 . C12 . C13 . 120.3(11) yes
C11 . C12 . H121 . 120.0 no
C13 . C12 . H121 . 119.8 no
C12 . C13 . C14 . 119.6(10) yes
C12 . C13 . H131 . 120.4 no
C14 . C13 . H131 . 120.0 no
C13 . C14 . C15 . 119.7(11) yes
C13 . C14 . H141 . 120.4 no
C15 . C14 . H141 . 119.9 no
C14 . C15 . N11 . 120.2(10) yes
C14 . C15 . C16 . 124.9(9) yes
N11 . C15 . C16 . 114.7(7) yes
C15 . C16 . N12 . 114.3(7) yes
C15 . C16 . C17 . 126.9(9) yes
N12 . C16 . C17 . 118.7(9) yes
C16 . C17 . C18 . 119.4(10) yes
C16 . C17 . H171 . 119.1 no
C18 . C17 . H171 . 121.5 no
C17 . C18 . C19 . 121.3(10) yes
C17 . C18 . H181 . 119.2 no
C19 . C18 . H181 . 119.5 no
C18 . C19 . C20 . 117.2(10) yes
C18 . C19 . H191 . 121.6 no
C20 . C19 . H191 . 121.2 no
C19 . C20 . N12 . 121.8(9) yes
C19 . C20 . C21 . 124.3(9) yes
N12 . C20 . C21 . 113.8(7) yes
C20 . C21 . N13 . 113.8(7) yes
C20 . C21 . C22 . 124.1(8) yes
N13 . C21 . C22 . 122.1(9) yes
C21 . C22 . C23 . 119.2(10) yes
C21 . C22 . H221 . 120.1 no
C23 . C22 . H221 . 120.7 no
C22 . C23 . C24 . 120.0(10) yes
C22 . C23 . H231 . 120.2 no
C24 . C23 . H231 . 119.8 no
C23 . C24 . C25 . 118.3(11) yes
C23 . C24 . H241 . 121.6 no
C25 . C24 . H241 . 120.1 no
C24 . C25 . N13 . 122.2(9) yes
C24 . C25 . H251 . 119.7 no
N13 . C25 . H251 . 118.1 no
N14 . C31 . C32 . 123.5(9) yes
N14 . C31 . H311 . 118.1 no
C32 . C31 . H311 . 118.4 no
C31 . C32 . C33 . 117.7(9) yes
C31 . C32 . H321 . 121.2 no
C33 . C32 . H321 . 121.0 no
C32 . C33 . C34 . 119.0(9) yes
C32 . C33 . H331 . 119.7 no
C34 . C33 . H331 . 121.2 no
C33 . C34 . C35 . 120.1(9) yes
C33 . C34 . H341 . 120.0 no
C35 . C34 . H341 . 119.8 no
C34 . C35 . N14 . 122.1(8) yes
C34 . C35 . C36 . 124.0(8) yes
N14 . C35 . C36 . 113.9(7) yes
C35 . C36 . N15 . 114.6(7) yes
C35 . C36 . C37 . 125.0(8) yes
N15 . C36 . C37 . 120.3(8) yes
C36 . C37 . C38 . 117.9(9) yes
C36 . C37 . H371 . 120.5 no
C38 . C37 . H371 . 121.6 no
C37 . C38 . C39 . 122.0(8) yes
C37 . C38 . H381 . 118.9 no
C39 . C38 . H381 . 119.1 no
C38 . C39 . C40 . 116.2(8) yes
C38 . C39 . H391 . 121.8 no
C40 . C39 . H391 . 122.0 no
C39 . C40 . N15 . 121.9(8) yes
C39 . C40 . C41 . 123.5(8) yes
N15 . C40 . C41 . 114.6(7) yes
C40 . C41 . N16 . 114.3(7) yes
C40 . C41 . C42 . 123.7(8) yes
N16 . C41 . C42 . 122.0(8) yes
C41 . C42 . C43 . 119.2(9) yes
C41 . C42 . H421 . 120.0 no
C43 . C42 . H421 . 120.8 no
C42 . C43 . C44 . 120.2(9) yes
C42 . C43 . H431 . 120.1 no
C44 . C43 . H431 . 119.7 no
C43 . C44 . C45 . 117.4(9) yes
C43 . C44 . H441 . 121.4 no
C45 . C44 . H441 . 121.3 no
C44 . C45 . N16 . 124.0(9) yes
C44 . C45 . H451 . 118.9 no
N16 . C45 . H451 . 117.1 no

loop_
_geom_bond_atom_site_label_1
_geom_bond_site_symmetry_1
_geom_bond_atom_site_label_2
_geom_bond_site_symmetry_2
_geom_bond_distance
_geom_bond_publ_flag
Au1 . Br1 2_666 2.4113(13) yes
Au1 . C1 2_666 2.060(7) yes
Au1 . Br1 . 2.4113(13) yes
Au1 . C1 . 2.060(7) yes
Au2 . Br2 2_656 2.4213(11) yes
Au2 . C2 2_656 2.056(7) yes
Au2 . Br2 . 2.4213(11) yes
Au2 . C2 . 2.056(7) yes
Au3 . Br3 . 2.4228(13) yes
Au3 . Br4 . 2.3993(16) yes
Au3 . C3 . 2.047(8) yes
Au3 . C4 . 2.069(7) yes
Br1 . Br2 . 3.6208(17) yes
Ni1 . N11 . 2.115(7) yes
Ni1 . N12 . 1.995(6) yes
Ni1 . N13 . 2.104(7) yes
Ni1 . N14 . 2.119(6) yes
Ni1 . N15 . 1.989(6) yes
Ni1 . N16 . 2.119(6) yes
N1 . C1 . 1.052(7) yes
N2 . C2 . 1.032(7) yes
N3 . C3 . 0.902(8) yes
N4 . C4 . 0.989(8) yes
N11 . C11 . 1.331(12) yes
N11 . C15 . 1.344(11) yes
N12 . C16 . 1.324(10) yes
N12 . C20 . 1.334(11) yes
N13 . C21 . 1.338(10) yes
N13 . C25 . 1.339(10) yes
N14 . C31 . 1.321(10) yes
N14 . C35 . 1.353(10) yes
N15 . C36 . 1.353(10) yes
N15 . C40 . 1.326(10) yes
N16 . C41 . 1.353(10) yes
N16 . C45 . 1.334(10) yes
C11 . C12 . 1.399(14) yes
C11 . H111 . 0.936 no
C12 . C13 . 1.330(17) yes
C12 . H121 . 0.933 no
C13 . C14 . 1.355(17) yes
C13 . H131 . 0.930 no
C14 . C15 . 1.397(13) yes
C14 . H141 . 0.930 no
C15 . C16 . 1.466(13) yes
C16 . C17 . 1.420(13) yes
C17 . C18 . 1.367(17) yes
C17 . H171 . 0.933 no
C18 . C19 . 1.352(16) yes
C18 . H181 . 0.933 no
C19 . C20 . 1.405(12) yes
C19 . H191 . 0.938 no
C20 . C21 . 1.500(13) yes
C21 . C22 . 1.365(13) yes
C22 . C23 . 1.359(15) yes
C22 . H221 . 0.929 no
C23 . C24 . 1.363(16) yes
C23 . H231 . 0.933 no
C24 . C25 . 1.379(14) yes
C24 . H241 . 0.930 no
C25 . H251 . 0.929 no
C31 . C32 . 1.386(13) yes
C31 . H311 . 0.932 no
C32 . C33 . 1.395(15) yes
C32 . H321 . 0.926 no
C33 . C34 . 1.342(13) yes
C33 . H331 . 0.929 no
C34 . C35 . 1.374(12) yes
C34 . H341 . 0.934 no
C35 . C36 . 1.482(11) yes
C36 . C37 . 1.395(11) yes
C37 . C38 . 1.374(14) yes
C37 . H371 . 0.937 no
C38 . C39 . 1.409(14) yes
C38 . H381 . 0.931 no
C39 . C40 . 1.395(11) yes
C39 . H391 . 0.937 no
C40 . C41 . 1.460(12) yes
C41 . C42 . 1.389(11) yes
C42 . C43 . 1.353(14) yes
C42 . H421 . 0.933 no
C43 . C44 . 1.384(14) yes
C43 . H431 . 0.934 no
C44 . C45 . 1.383(12) yes
C44 . H441 . 0.931 no
C45 . H451 . 0.933 no
